data_9004622
loop_
_publ_author_name
'Krivovichev, S. V.'
'Burns, P. C.'

_publ_section_title
;
 Crystal chemistry of uranyl molybdates. III. New structural themes
 in Na6[(UO2)2O(MoO4)4], Na6[(UO2)(MoO4)4] and K6[(UO2)2O(MoO4)4]
;
_journal_name_full 'The Canadian Mineralogist'
_journal_page_first 197
_journal_page_last 206
_journal_paper_doi 10.2113/gscanmin.39.1.197
_journal_volume 39
_journal_year 2001
_chemical_formula_structural K6[(UO2)2O(MoO4)4]
_chemical_formula_sum 'K6 Mo4 O21 U2'
_space_group_IT_number 2
_symmetry_space_group_name_Hall '-P 1'
_symmetry_space_group_name_H-M 'P -1'
_cell_angle_alpha 83.893
_cell_angle_beta 73.131
_cell_angle_gamma 80.338
_cell_length_a 7.8282
_cell_length_b 7.8298
_cell_length_c 10.302
_cell_formula_units_Z 1
_cell_volume 594.586
_database_code_amcsd 0005715
_exptl_crystal_density_diffrn 3.995
_cod_original_formula_sum 'U2 Mo4 K6 O21'
_cod_database_code 9004622
_amcsd_formula_title K6[(UO2)2O(MoO4)4]

loop_
_space_group_symop_operation_xyz
x,y,z
-x,-y,-z

loop_
_atom_site_aniso_label
_atom_site_aniso_U_11
_atom_site_aniso_U_22
_atom_site_aniso_U_33
_atom_site_aniso_U_12
_atom_site_aniso_U_13
_atom_site_aniso_U_23
U 0.01720 0.02580 0.01380 -0.00550 0.00280 -0.00850
Mo(1) 0.01820 0.01900 0.01400 -0.00090 0.00020 -0.00430
Mo(2) 0.02340 0.02250 0.02070 -0.00080 0.00060 -0.00310
K(1) 0.03700 0.02500 0.03600 0.00300 -0.00500 -0.01100
K(2) 0.03300 0.03000 0.02600 -0.00400 -0.00100 -0.00600
K(3) 0.02900 0.02700 0.03500 -0.00400 0.00000 -0.01000
O(1) 0.02100 0.03700 0.04000 -0.00400 -0.01200 -0.01800
O(2) 0.03800 0.05600 0.02200 -0.02400 -0.01700 -0.00800
O(3) 0.02400 0.02900 0.01700 0.00300 -0.00900 0.00400
O(4) 0.02900 0.05200 0.03000 0.00100 -0.01200 -0.01200
O(5) 0.04200 0.03100 0.02700 0.00200 0.00100 -0.00500
O(6) 0.03400 0.02100 0.03800 0.01300 0.01300 -0.01100
O(7) 0.02600 0.02500 0.02500 -0.00600 0.00000 -0.00200
O(8) 0.02600 0.05100 0.03200 -0.00500 -0.01600 -0.00200
O(9) 0.04400 0.02100 0.04200 0.00700 -0.00700 -0.00400
O(10) 0.05100 0.03200 0.05200 0.00500 -0.00300 0.00600
O(11) 0.06300 0.04500 0.04900 -0.01000 0.02900 -0.02100

loop_
_atom_site_label
_atom_site_fract_x
_atom_site_fract_y
_atom_site_fract_z
_atom_site_U_iso_or_equiv
U 0.21675 0.48425 0.31435 0.01960
Mo(1) 0.36490 0.74360 -0.03400 0.01810
Mo(2) -0.15100 0.84560 0.39380 0.02380
K(1) 0.83810 0.70600 0.02940 0.03400
K(2) 0.27350 0.60260 -0.34210 0.03080
K(3) 0.60720 0.06780 -0.27780 0.03180
O(1) 0.06900 0.44700 0.21800 0.03100
O(2) 0.37300 0.53500 0.39800 0.03400
O(3) 0.40500 0.64500 0.12000 0.02400
O(4) -0.27200 0.75500 0.30700 0.03600
O(5) -0.22500 0.79700 0.57300 0.03600
O(6) 0.56400 0.71800 -0.16800 0.03700
O(7) 0.08400 0.78200 0.31880 0.02700
O(8) 0.20000 0.65300 -0.07200 0.03500
O(9) 0.30000 0.96200 -0.01300 0.03800
O(10) -0.20200 0.06600 0.37400 0.04900
O(11) 0.00000 0.50000 0.50000 0.06000

loop_
_cod_related_entry_id
_cod_related_entry_database
_cod_related_entry_code
1 AMCSD 0005715
